data_2236514
loop_
_publ_author_name
'Jin, Shouwen'
'Huang, Yanfei'
'Fang, Hao'
'Wang, Tianyi'
'Ding, Liangliang'

_publ_section_title
;
 3,5,3',5'-Tetramethyl-4,4'-bi(1<i>H</i>-pyrazolyl) hemihydrate
;
_journal_coeditor_code NG5290
_journal_issue 10
_journal_name_full 'Acta Crystallographica Section E'
_journal_page_first o2896
_journal_paper_doi 10.1107/S1600536812037920
_journal_volume 68
_journal_year 2012
_chemical_formula_iupac 'C10 H14 N4, 0.5H2 O'
_chemical_formula_moiety 'C10 H14 N4, 0.5(H2 O)'
_chemical_formula_sum 'C10 H15 N4 O0.5'
_chemical_formula_weight 199.26
_chemical_name_systematic
;
3,5,3',5'-Tetramethyl-4,4'-bi(1<i>H</i>-pyrazolyl) hemihydrate
;
_space_group_IT_number 142
_symmetry_cell_setting tetragonal
_symmetry_space_group_name_Hall '-I 4bd 2c'
_symmetry_space_group_name_H-M 'I 41/a c d :2'
_atom_sites_solution_hydrogens geom
_atom_sites_solution_primary direct
_atom_sites_solution_secondary difmap
_audit_creation_method SHELXL-97
_cell_angle_alpha 90.00
_cell_angle_beta 90.00
_cell_angle_gamma 90.00
_cell_formula_units_Z 32
_cell_length_a 24.9060(4)
_cell_length_b 24.9060
_cell_length_c 14.9684(2)
_cell_measurement_reflns_used 3432
_cell_measurement_temperature 293(2)
_cell_measurement_theta_max 28.3656
_cell_measurement_theta_min 2.5809
_cell_volume 9285.03(19)
_computing_cell_refinement 'SAINT (Bruker, 2002)'
_computing_data_collection 'SMART (Bruker, 2002)'
_computing_data_reduction 'SAINT (Bruker, 2002)'
_computing_molecular_graphics 'SHELXTL (Sheldrick, 2008)'
_computing_publication_material 'SHELXTL (Sheldrick, 2008)'
_computing_structure_refinement 'SHELXL97 (Sheldrick, 2008)'
_computing_structure_solution 'SHELXS97 (Sheldrick, 2008)'
_diffrn_ambient_temperature 293(2)
_diffrn_measured_fraction_theta_full 0.999
_diffrn_measured_fraction_theta_max 0.999
_diffrn_measurement_device_type 'Bruker SMART 1K CCD area-detector'
_diffrn_measurement_method '\f and \w scans'
_diffrn_radiation_monochromator graphite
_diffrn_radiation_source 'fine-focus sealed tube'
_diffrn_radiation_type MoK\a
_diffrn_radiation_wavelength 0.71073
_diffrn_reflns_av_R_equivalents 0.0698
_diffrn_reflns_av_sigmaI/netI 0.0270
_diffrn_reflns_limit_h_max 29
_diffrn_reflns_limit_h_min -29
_diffrn_reflns_limit_k_max 29
_diffrn_reflns_limit_k_min -24
_diffrn_reflns_limit_l_max 16
_diffrn_reflns_limit_l_min -17
_diffrn_reflns_number 27495
_diffrn_reflns_theta_full 25.01
_diffrn_reflns_theta_max 25.01
_diffrn_reflns_theta_min 2.96
_exptl_absorpt_coefficient_mu 0.075
_exptl_absorpt_correction_T_max 0.9726
_exptl_absorpt_correction_T_min 0.9704
_exptl_absorpt_correction_type multi-scan
_exptl_absorpt_process_details '(SADABS; Bruker, 2002)'
_exptl_crystal_colour colorless
_exptl_crystal_density_diffrn 1.140
_exptl_crystal_density_method 'not measured'
_exptl_crystal_description block
_exptl_crystal_F_000 3424
_exptl_crystal_size_max 0.40
_exptl_crystal_size_mid 0.38
_exptl_crystal_size_min 0.37
_refine_diff_density_max 0.231
_refine_diff_density_min -0.153
_refine_ls_extinction_method none
_refine_ls_goodness_of_fit_ref 1.099
_refine_ls_hydrogen_treatment mixed
_refine_ls_matrix_type full
_refine_ls_number_parameters 144
_refine_ls_number_reflns 2050
_refine_ls_number_restraints 1
_refine_ls_restrained_S_all 1.099
_refine_ls_R_factor_all 0.0797
_refine_ls_R_factor_gt 0.0525
_refine_ls_shift/su_max 0.001
_refine_ls_shift/su_mean 0.001
_refine_ls_structure_factor_coef Fsqd
_refine_ls_weighting_details 'calc w=1/[\s^2^(Fo^2^)+(0.0974P)^2^+1.8190P] where P=(Fo^2^+2Fc^2^)/3'
_refine_ls_weighting_scheme calc
_refine_ls_wR_factor_gt 0.1510
_refine_ls_wR_factor_ref 0.1690
_reflns_number_gt 1480
_reflns_number_total 2050
_reflns_threshold_expression I>2sigma(I)
_cod_data_source_file ng5290.cif
_cod_data_source_block I
_cod_original_cell_volume 9285.0(2)
_cod_original_sg_symbol_Hall '-I  4bd 2c'
_cod_original_sg_symbol_H-M 'I 41/acd'
_cod_database_code 2236514
_cod_database_fobs_code 2236514

loop_
_symmetry_equiv_pos_as_xyz
'x, y, z'
'-x+1/2, -y, z+1/2'
'-y+1/4, x+3/4, z+1/4'
'y+1/4, -x+1/4, z+3/4'
'-x+1/2, y, -z'
'x, -y, -z+1/2'
'y+1/4, x+3/4, -z+3/4'
'-y+1/4, -x+1/4, -z+1/4'
'x+1/2, y+1/2, z+1/2'
'-x+1, -y+1/2, z+1'
'-y+3/4, x+5/4, z+3/4'
'y+3/4, -x+3/4, z+5/4'
'-x+1, y+1/2, -z+1/2'
'x+1/2, -y+1/2, -z+1'
'y+3/4, x+5/4, -z+5/4'
'-y+3/4, -x+3/4, -z+3/4'
'-x, -y, -z'
'x-1/2, y, -z-1/2'
'y-1/4, -x-3/4, -z-1/4'
'-y-1/4, x-1/4, -z-3/4'
'x-1/2, -y, z'
'-x, y, z-1/2'
'-y-1/4, -x-3/4, z-3/4'
'y-1/4, x-1/4, z-1/4'
'-x+1/2, -y+1/2, -z+1/2'
'x, y+1/2, -z'
'y+1/4, -x-1/4, -z+1/4'
'-y+1/4, x+1/4, -z-1/4'
'x, -y+1/2, z+1/2'
'-x+1/2, y+1/2, z'
'-y+1/4, -x-1/4, z-1/4'
'y+1/4, x+1/4, z+1/4'

loop_
_atom_site_type_symbol
_atom_site_label
_atom_site_fract_x
_atom_site_fract_y
_atom_site_fract_z
_atom_site_U_iso_or_equiv
_atom_site_adp_type
_atom_site_calc_flag
_atom_site_refinement_flags
_atom_site_occupancy
_atom_site_symmetry_multiplicity
N N1 0.94307(8) 0.75779(9) 0.78322(15) 0.0541(6) Uani d . 1 1
H H1 0.9776(18) 0.747(2) 0.788(3) 0.065 Uiso d P 0.50 1
N N2 0.90490(9) 0.72523(9) 0.81759(15) 0.0553(6) Uani d . 1 1
H H2 0.915(2) 0.694(2) 0.843(4) 0.066 Uiso d P 0.50 1
N N3 0.77810(8) 0.89553(8) 0.65442(13) 0.0456(5) Uani d . 1 1
H H3 0.7666(10) 0.9167(10) 0.6112(17) 0.055 Uiso d . 1 1
N N4 0.76044(8) 0.90310(8) 0.73926(12) 0.0466(5) Uani d . 1 1
O O1 0.70458(8) 1.0000 0.7500 0.0384(5) Uani d SD 1 2
H H1D 0.7224(8) 0.9711(6) 0.7496(15) 0.046 Uiso d D 1 1
C C1 0.95234(11) 0.84574(12) 0.7094(2) 0.0661(8) Uani d . 1 1
H H1A 0.9842 0.8510 0.7444 0.099 Uiso calc R 1 1
H H1B 0.9317 0.8783 0.7087 0.099 Uiso calc R 1 1
H H1C 0.9621 0.8363 0.6495 0.099 Uiso calc R 1 1
C C2 0.91976(9) 0.80188(9) 0.74928(16) 0.0437(6) Uani d . 1 1
C C3 0.86404(8) 0.79798(9) 0.76267(14) 0.0371(5) Uani d . 1 1
C C4 0.85697(9) 0.74878(10) 0.80591(15) 0.0448(6) Uani d . 1 1
C C5 0.80618(11) 0.72243(11) 0.8364(2) 0.0743(9) Uani d . 1 1
H H5A 0.8099 0.6842 0.8321 0.111 Uiso calc R 1 1
H H5B 0.7769 0.7341 0.7995 0.111 Uiso calc R 1 1
H H5C 0.7992 0.7322 0.8974 0.111 Uiso calc R 1 1
C C6 0.84046(14) 0.84292(14) 0.56201(18) 0.0778(10) Uani d . 1 1
H H6A 0.8343 0.8711 0.5195 0.117 Uiso calc R 1 1
H H6B 0.8246 0.8102 0.5406 0.117 Uiso calc R 1 1
H H6C 0.8784 0.8379 0.5697 0.117 Uiso calc R 1 1
C C7 0.81576(9) 0.85775(9) 0.64938(14) 0.0411(6) Uani d . 1 1
C C8 0.82394(8) 0.83821(8) 0.73500(14) 0.0360(5) Uani d . 1 1
C C9 0.78832(9) 0.86804(9) 0.78872(15) 0.0414(6) Uani d . 1 1
C C10 0.77949(12) 0.86516(12) 0.88733(17) 0.0670(8) Uani d . 1 1
H H10A 0.7599 0.8962 0.9066 0.100 Uiso calc R 1 1
H H10B 0.8135 0.8640 0.9173 0.100 Uiso calc R 1 1
H H10C 0.7594 0.8334 0.9014 0.100 Uiso calc R 1 1

loop_
_atom_site_aniso_label
_atom_site_aniso_U_11
_atom_site_aniso_U_22
_atom_site_aniso_U_33
_atom_site_aniso_U_12
_atom_site_aniso_U_13
_atom_site_aniso_U_23
N1 0.0405(12) 0.0563(14) 0.0656(14) 0.0158(11) -0.0071(10) -0.0029(11)
N2 0.0478(13) 0.0522(14) 0.0659(15) 0.0120(11) -0.0155(10) 0.0047(11)
N3 0.0510(12) 0.0432(12) 0.0425(12) 0.0130(10) -0.0015(9) 0.0093(9)
N4 0.0458(12) 0.0496(12) 0.0444(11) 0.0139(9) 0.0023(9) 0.0035(9)
O1 0.0378(13) 0.0342(12) 0.0433(12) 0.000 0.000 0.0036(10)
C1 0.0445(15) 0.0709(19) 0.083(2) -0.0065(14) 0.0094(14) 0.0056(15)
C2 0.0360(12) 0.0457(13) 0.0493(13) 0.0050(11) -0.0013(10) -0.0036(10)
C3 0.0317(12) 0.0394(12) 0.0401(12) 0.0036(10) -0.0051(9) 0.0018(9)
C4 0.0390(13) 0.0449(14) 0.0504(14) 0.0029(11) -0.0118(10) 0.0088(10)
C5 0.0577(18) 0.0673(19) 0.098(2) -0.0160(15) -0.0166(15) 0.0370(16)
C6 0.094(2) 0.096(2) 0.0436(15) 0.0424(19) 0.0033(14) -0.0021(14)
C7 0.0452(14) 0.0388(12) 0.0394(13) 0.0080(11) 0.0003(10) 0.0028(9)
C8 0.0333(12) 0.0347(11) 0.0399(12) 0.0011(10) -0.0017(9) 0.0028(9)
C9 0.0377(13) 0.0449(13) 0.0416(12) 0.0052(11) 0.0007(10) 0.0048(10)
C10 0.073(2) 0.079(2) 0.0487(16) 0.0162(16) 0.0103(14) 0.0079(13)

loop_
_atom_type_symbol
_atom_type_description
_atom_type_scat_dispersion_real
_atom_type_scat_dispersion_imag
_atom_type_scat_source
C C 0.0033 0.0016 'International Tables Vol C Tables 4.2.6.8 and 6.1.1.4'
H H 0.0000 0.0000 'International Tables Vol C Tables 4.2.6.8 and 6.1.1.4'
N N 0.0061 0.0033 'International Tables Vol C Tables 4.2.6.8 and 6.1.1.4'
O O 0.0106 0.0060 'International Tables Vol C Tables 4.2.6.8 and 6.1.1.4'

loop_
_geom_angle_atom_site_label_1
_geom_angle_atom_site_label_2
_geom_angle_atom_site_label_3
_geom_angle
C2 N1 N2 109.32(19)
C2 N1 H1 134(4)
N2 N1 H1 117(4)
C4 N2 N1 108.3(2)
C4 N2 H2 132(4)
N1 N2 H2 119(4)
C7 N3 N4 112.30(18)
C7 N3 H3 127.5(17)
N4 N3 H3 119.9(17)
C9 N4 N3 105.01(18)
C2 C1 H1A 109.5
C2 C1 H1B 109.5
H1A C1 H1B 109.5
C2 C1 H1C 109.5
H1A C1 H1C 109.5
H1B C1 H1C 109.5
N1 C2 C3 108.5(2)
N1 C2 C1 121.2(2)
C3 C2 C1 130.3(2)
C4 C3 C2 104.54(19)
C4 C3 C8 129.9(2)
C2 C3 C8 125.59(19)
N2 C4 C3 109.4(2)
N2 C4 C5 121.4(2)
C3 C4 C5 129.2(2)
C4 C5 H5A 109.5
C4 C5 H5B 109.5
H5A C5 H5B 109.5
C4 C5 H5C 109.5
H5A C5 H5C 109.5
H5B C5 H5C 109.5
C7 C6 H6A 109.5
C7 C6 H6B 109.5
H6A C6 H6B 109.5
C7 C6 H6C 109.5
H6A C6 H6C 109.5
H6B C6 H6C 109.5
N3 C7 C8 107.43(19)
N3 C7 C6 121.0(2)
C8 C7 C6 131.5(2)
C7 C8 C9 104.47(19)
C7 C8 C3 126.7(2)
C9 C8 C3 128.66(19)
N4 C9 C8 110.78(19)
N4 C9 C10 120.1(2)
C8 C9 C10 129.1(2)
C9 C10 H10A 109.5
C9 C10 H10B 109.5
H10A C10 H10B 109.5
C9 C10 H10C 109.5
H10A C10 H10C 109.5
H10B C10 H10C 109.5

loop_
_geom_bond_atom_site_label_1
_geom_bond_atom_site_label_2
_geom_bond_distance
N1 C2 1.342(3)
N1 N2 1.351(3)
N1 H1 0.91(5)
N2 C4 1.342(3)
N2 H2 0.91(5)
N3 C7 1.331(3)
N3 N4 1.357(3)
N3 H3 0.88(3)
N4 C9 1.339(3)
O1 H1D 0.844(9)
C1 C2 1.486(3)
C1 H1A 0.9600
C1 H1B 0.9600
C1 H1C 0.9600
C2 C3 1.406(3)
C3 C4 1.397(3)
C3 C8 1.474(3)
C4 C5 1.497(3)
C5 H5A 0.9600
C5 H5B 0.9600
C5 H5C 0.9600
C6 C7 1.492(3)
C6 H6A 0.9600
C6 H6B 0.9600
C6 H6C 0.9600
C7 C8 1.386(3)
C8 C9 1.409(3)
C9 C10 1.494(3)
C10 H10A 0.9600
C10 H10B 0.9600
C10 H10C 0.9600

loop_
_geom_hbond_atom_site_label_D
_geom_hbond_atom_site_label_H
_geom_hbond_atom_site_label_A
_geom_hbond_site_symmetry_A
_geom_hbond_distance_DH
_geom_hbond_distance_HA
_geom_hbond_distance_DA
_geom_hbond_angle_DHA
O1 H1D N4 . 0.844(9) 1.948(10) 2.791(2) 175(2)
N3 H3 O1 11_644 0.88(3) 1.96(3) 2.827(2) 169(2)
N2 H2 N2 7_546 0.91(5) 2.23(5) 3.015(4) 144(5)
N1 H1 N1 10_664 0.91(5) 1.98(5) 2.862(4) 164(5)

loop_
_geom_torsion_atom_site_label_1
_geom_torsion_atom_site_label_2
_geom_torsion_atom_site_label_3
_geom_torsion_atom_site_label_4
_geom_torsion
C2 N1 N2 C4 -0.3(3)
C7 N3 N4 C9 -0.4(3)
N2 N1 C2 C3 0.4(3)
N2 N1 C2 C1 178.0(2)
N1 C2 C3 C4 -0.3(3)
C1 C2 C3 C4 -177.7(3)
N1 C2 C3 C8 -179.9(2)
C1 C2 C3 C8 2.7(4)
N1 N2 C4 C3 0.1(3)
N1 N2 C4 C5 179.5(2)
C2 C3 C4 N2 0.2(3)
C8 C3 C4 N2 179.7(2)
C2 C3 C4 C5 -179.3(3)
C8 C3 C4 C5 0.3(4)
N4 N3 C7 C8 0.5(3)
N4 N3 C7 C6 179.7(2)
N3 C7 C8 C9 -0.4(2)
C6 C7 C8 C9 -179.4(3)
N3 C7 C8 C3 -176.4(2)
C6 C7 C8 C3 4.5(4)
C4 C3 C8 C7 -122.9(3)
C2 C3 C8 C7 56.6(3)
C4 C3 C8 C9 62.0(3)
C2 C3 C8 C9 -118.5(3)
N3 N4 C9 C8 0.2(3)
N3 N4 C9 C10 179.7(2)
C7 C8 C9 N4 0.1(3)
C3 C8 C9 N4 176.0(2)
C7 C8 C9 C10 -179.3(3)
C3 C8 C9 C10 -3.4(4)
